data_1518981
loop_
_publ_author_name
'Reed J. Eisenhart'
'Rebecca K. Carlson'
'Kelsey M. Boyle'
'Laura Gagliardi'
'Connie C. Lu'

_publ_section_title
;
 Synthesis and redox reactivity of a phosphine-ligated dichromium
 paddlewheel
;
_journal_name_full 'Inorganica Chimica Acta'
_journal_page_first 336
_journal_page_last 344
_journal_volume 424
_journal_year 2015
_chemical_formula_moiety 'C52 H80 Cl2 Cr2 N4 O2 P4'
_chemical_formula_sum 'C52 H80 Cl2 Cr2 N4 O2 P4'
_chemical_formula_weight 1091.98
_chemical_name_common '[PNONPCrCl]2'
_space_group_crystal_system trigonal
_space_group_IT_number 148
_space_group_name_Hall '-R 3'
_space_group_name_H-M_alt 'R -3 :H'
_symmetry_space_group_name_Hall '-R 3'
_symmetry_space_group_name_H-M 'R -3 :H'
_atom_sites_solution_hydrogens geom
_cell_angle_alpha 90
_cell_angle_beta 90
_cell_angle_gamma 120
_cell_formula_units_Z 9
_cell_length_a 21.6460(14)
_cell_length_b 21.6460(14)
_cell_length_c 37.995(3)
_cell_measurement_reflns_used 9950
_cell_measurement_temperature 173(2)
_cell_measurement_theta_max 23.47
_cell_measurement_theta_min 2.24
_cell_volume 15417.4(19)
_computing_cell_refinement 'SAINT, Bruker'
_computing_data_collection 'APEX II, Bruker'
_computing_data_reduction 'SAINT, Bruker'
_computing_molecular_graphics 'SHELXTL, Bruker'
_computing_structure_refinement 'SHELXL-2013 (Sheldrick, 2013)'
_diffrn_ambient_temperature 173(2)
_diffrn_measured_fraction_theta_full 0.981
_diffrn_measured_fraction_theta_max 0.999
_diffrn_measurement_device_type 'Bruker APEX II CCD'
_diffrn_measurement_method 'area detector, omega scans per phi'
_diffrn_radiation_type MoK\a
_diffrn_radiation_wavelength 0.71073
_diffrn_reflns_av_unetI/netI 0.0288
_diffrn_reflns_Laue_measured_fraction_full 0.981
_diffrn_reflns_Laue_measured_fraction_max 0.999
_diffrn_reflns_point_group_measured_fraction_full 0.981
_diffrn_reflns_point_group_measured_fraction_max 0.999
_diffrn_reflns_theta_full 25.242
_diffrn_reflns_theta_max 25.052
_diffrn_reflns_theta_min 1.882
_diffrn_source normal
_exptl_absorpt_coefficient_mu 0.522
_exptl_absorpt_correction_T_max 0.7452
_exptl_absorpt_correction_T_min 0.7069
_exptl_absorpt_correction_type multi-scan
_exptl_absorpt_process_details 'SADABS, R. Blessing 1995'
_exptl_crystal_colour red
_exptl_crystal_density_diffrn 1.059
_exptl_crystal_description block
_exptl_crystal_F_000 5202
_exptl_crystal_size_max 0.300
_exptl_crystal_size_mid 0.200
_exptl_crystal_size_min 0.200
_refine_diff_density_max 0.560
_refine_diff_density_min -0.520
_refine_diff_density_rms 0.066
_refine_ls_extinction_coef .
_refine_ls_extinction_method none
_refine_ls_goodness_of_fit_ref 1.132
_refine_ls_hydrogen_treatment constr
_refine_ls_matrix_type full
_refine_ls_number_parameters 317
_refine_ls_number_reflns 6084
_refine_ls_number_restraints 25
_refine_ls_restrained_S_all 1.134
_refine_ls_R_factor_all 0.0650
_refine_ls_R_factor_gt 0.0499
_refine_ls_shift/su_max 0.001
_refine_ls_shift/su_mean 0.000
_refine_ls_structure_factor_coef Fsqd
_refine_ls_weighting_details
;
 w=1/[\s^2^(Fo^2^)+(0.0998P)^2^+9.3690P]
 where P=(Fo^2^+2Fc^2^)/3
;
_refine_ls_weighting_scheme calc
_refine_ls_wR_factor_gt 0.1543
_refine_ls_wR_factor_ref 0.1647
_reflns_Friedel_coverage 0.000
_reflns_Friedel_fraction_full .
_reflns_Friedel_fraction_max .
_reflns_number_gt 4679
_reflns_number_total 6084
_reflns_threshold_expression 'I > 2\s(I)'
_cod_data_source_file ICA-2015-424-336-344-1.cif
_cod_data_source_block 12240zz_complex-2
_cod_original_cell_volume 15417(2)
_cod_database_code 1518981
_shelx_space_group_comment
;
The symmetry employed for this shelxl refinement is uniquely defined
by the following loop, which should always be used as a source of
symmetry information in preference to the above space-group names.
They are only intended as comments.
;
_shelx_estimated_absorpt_t_min 0.859
_shelx_estimated_absorpt_t_max 0.903
_shelxl_version_number 2013-2

loop_
_space_group_symop_operation_xyz
'x, y, z'
'-y, x-y, z'
'-x+y, -x, z'
'x+2/3, y+1/3, z+1/3'
'-y+2/3, x-y+1/3, z+1/3'
'-x+y+2/3, -x+1/3, z+1/3'
'x+1/3, y+2/3, z+2/3'
'-y+1/3, x-y+2/3, z+2/3'
'-x+y+1/3, -x+2/3, z+2/3'
'-x, -y, -z'
'y, -x+y, -z'
'x-y, x, -z'
'-x+2/3, -y+1/3, -z+1/3'
'y+2/3, -x+y+1/3, -z+1/3'
'x-y+2/3, x+1/3, -z+1/3'
'-x+1/3, -y+2/3, -z+2/3'
'y+1/3, -x+y+2/3, -z+2/3'
'x-y+1/3, x+2/3, -z+2/3'

loop_
_atom_site_label
_atom_site_type_symbol
_atom_site_fract_x
_atom_site_fract_y
_atom_site_fract_z
_atom_site_U_iso_or_equiv
_atom_site_adp_type
_atom_site_occupancy
_atom_site_site_symmetry_order
_atom_site_calc_flag
_atom_site_refinement_flags_posn
_atom_site_refinement_flags_adp
_atom_site_refinement_flags_occupancy
_atom_site_disorder_assembly
_atom_site_disorder_group
Cr1 Cr 0.48829(3) 0.97018(2) 0.03937(2) 0.03562(18) Uani 1 1 d . . . . .
Cl1 Cl 0.57508(4) 1.07810(4) 0.01616(2) 0.0437(2) Uani 1 1 d . . . . .
O1 O 0.59134(11) 1.11924(10) -0.06303(5) 0.0379(5) Uani 1 1 d . . . . .
N1 N 0.52860(15) 0.98333(13) 0.08724(6) 0.0435(6) Uani 1 1 d . . . . .
N2 N 0.57784(14) 0.99334(13) -0.04715(6) 0.0403(6) Uani 1 1 d . . . . .
P1 P 0.56176(7) 1.11903(6) 0.10995(3) 0.0683(3) Uani 1 1 d D . . . .
P2 P 0.56259(5) 0.91669(4) 0.01482(2) 0.0409(2) Uani 1 1 d . . . . .
C1 C 0.55957(17) 1.13828(16) -0.09087(7) 0.0381(7) Uani 1 1 d . . . . .
C2 C 0.49706(17) 1.08019(16) -0.10444(7) 0.0401(7) Uani 1 1 d . . . . .
C3 C 0.46861(18) 1.09659(18) -0.13445(7) 0.0449(8) Uani 1 1 d . . . . .
H3A H 0.4286 1.0595 -0.1463 0.054 Uiso 1 1 calc R U . . .
C4 C 0.49875(19) 1.16607(18) -0.14647(8) 0.0462(8) Uani 1 1 d . . . . .
H4A H 0.4786 1.1756 -0.1665 0.055 Uiso 1 1 calc R U . . .
C5 C 0.55698(17) 1.22190(17) -0.13044(8) 0.0412(7) Uani 1 1 d . . . . .
H5A H 0.5755 1.2694 -0.1387 0.049 Uiso 1 1 calc R U . . .
C6 C 0.58838(17) 1.20737(16) -0.10183(7) 0.0394(7) Uani 1 1 d . . . . .
H6A H 0.6288 1.2447 -0.0903 0.047 Uiso 1 1 calc R U . . .
C7 C 0.5857(2) 1.04928(18) 0.10225(9) 0.0553(9) Uani 1 1 d . . . . .
H7A H 0.6273 1.0686 0.0862 0.066 Uiso 1 1 calc R U . . .
H7B H 0.6005 1.0381 0.1249 0.066 Uiso 1 1 calc R U . . .
C8 C 0.7003(5) 1.1725(4) 0.1461(2) 0.128(3) Uani 0.704(5) 1 d D . P A 1
H8A H 0.7428 1.2163 0.1540 0.192 Uiso 0.704(5) 1 calc R U P A 1
H8B H 0.7149 1.1427 0.1332 0.192 Uiso 0.704(5) 1 calc R U P A 1
H8C H 0.6718 1.1462 0.1666 0.192 Uiso 0.704(5) 1 calc R U P A 1
C9 C 0.6551(5) 1.1920(6) 0.1217(3) 0.096(2) Uani 0.704(5) 1 d D . P A 1
H9A H 0.6499 1.2299 0.1341 0.115 Uiso 0.704(5) 1 calc R U P A 1
C10 C 0.7004(7) 1.2265(8) 0.0897(3) 0.128(3) Uani 0.704(5) 1 d D . P A 1
H10A H 0.7382 1.2749 0.0956 0.192 Uiso 0.704(5) 1 calc R U P A 1
H10B H 0.6707 1.2288 0.0709 0.192 Uiso 0.704(5) 1 calc R U P A 1
H10C H 0.7219 1.1983 0.0818 0.192 Uiso 0.704(5) 1 calc R U P A 1
C11 C 0.5308(5) 1.1487(4) 0.1779(2) 0.107(2) Uani 0.704(5) 1 d D . P A 1
H11A H 0.5811 1.1855 0.1805 0.161 Uiso 0.704(5) 1 calc R U P A 1
H11B H 0.5098 1.1317 0.2013 0.161 Uiso 0.704(5) 1 calc R U P A 1
H11C H 0.5050 1.1688 0.1658 0.161 Uiso 0.704(5) 1 calc R U P A 1
C12 C 0.5253(4) 1.0843(4) 0.15585(17) 0.081(2) Uani 0.704(5) 1 d D . P A 1
H12A H 0.5537 1.0650 0.1674 0.097 Uiso 0.704(5) 1 calc R U P A 1
C13 C 0.4492(5) 1.0278(5) 0.1533(2) 0.107(2) Uani 0.704(5) 1 d D . P A 1
H13A H 0.4308 1.0092 0.1768 0.161 Uiso 0.704(5) 1 calc R U P A 1
H13B H 0.4450 0.9890 0.1383 0.161 Uiso 0.704(5) 1 calc R U P A 1
H13C H 0.4215 1.0479 0.1430 0.161 Uiso 0.704(5) 1 calc R U P A 1
C8' C 0.6455(11) 1.2588(9) 0.1369(5) 0.128(3) Uani 0.296(5) 1 d D . P A 2
H8'A H 0.6924 1.2953 0.1455 0.192 Uiso 0.296(5) 1 calc R U P A 2
H8'B H 0.6124 1.2388 0.1567 0.192 Uiso 0.296(5) 1 calc R U P A 2
H8'C H 0.6274 1.2805 0.1201 0.192 Uiso 0.296(5) 1 calc R U P A 2
C9' C 0.6522(11) 1.1991(13) 0.1184(8) 0.096(2) Uani 0.296(5) 1 d D . P A 2
H9'A H 0.6815 1.1850 0.1330 0.115 Uiso 0.296(5) 1 calc R U P A 2
C10' C 0.6843(17) 1.221(2) 0.0824(7) 0.128(3) Uani 0.296(5) 1 d D . P A 2
H10D H 0.7360 1.2526 0.0845 0.192 Uiso 0.296(5) 1 calc R U P A 2
H10E H 0.6635 1.2467 0.0704 0.192 Uiso 0.296(5) 1 calc R U P A 2
H10F H 0.6743 1.1788 0.0688 0.192 Uiso 0.296(5) 1 calc R U P A 2
C11' C 0.5470(10) 1.0946(10) 0.1805(5) 0.107(2) Uani 0.296(5) 1 d D . P A 2
H11D H 0.5130 1.0743 0.2000 0.161 Uiso 0.296(5) 1 calc R U P A 2
H11E H 0.5891 1.1388 0.1883 0.161 Uiso 0.296(5) 1 calc R U P A 2
H11F H 0.5616 1.0604 0.1730 0.161 Uiso 0.296(5) 1 calc R U P A 2
C12' C 0.5117(9) 1.1109(10) 0.1495(4) 0.081(2) Uani 0.296(5) 1 d D . P A 2
H12B H 0.5078 1.1544 0.1538 0.097 Uiso 0.296(5) 1 calc R U P A 2
C13' C 0.4419(12) 1.0476(11) 0.1433(6) 0.107(2) Uani 0.296(5) 1 d D . P A 2
H13D H 0.4279 1.0167 0.1641 0.161 Uiso 0.296(5) 1 calc R U P A 2
H13E H 0.4446 1.0216 0.1229 0.161 Uiso 0.296(5) 1 calc R U P A 2
H13F H 0.4064 1.0623 0.1389 0.161 Uiso 0.296(5) 1 calc R U P A 2
C14 C 0.64771(16) 1.10642(15) -0.07475(7) 0.0372(7) Uani 1 1 d . . . . .
C15 C 0.70476(17) 1.15707(16) -0.09338(8) 0.0441(8) Uani 1 1 d . . . . .
H15A H 0.7077 1.2012 -0.0990 0.053 Uiso 1 1 calc R U . . .
C16 C 0.75809(18) 1.14365(19) -0.10398(9) 0.0547(9) Uani 1 1 d . . . . .
H16A H 0.7979 1.1781 -0.1171 0.066 Uiso 1 1 calc R U . . .
C17 C 0.7522(2) 1.0787(2) -0.09506(10) 0.0602(10) Uani 1 1 d . . . . .
H17A H 0.7884 1.0687 -0.1021 0.072 Uiso 1 1 calc R U . . .
C18 C 0.69460(19) 1.02833(19) -0.07609(9) 0.0537(9) Uani 1 1 d . . . . .
H18A H 0.6926 0.9847 -0.0702 0.064 Uiso 1 1 calc R U . . .
C19 C 0.63867(17) 1.03923(16) -0.06519(8) 0.0424(7) Uani 1 1 d . . . . .
C20 C 0.56773(19) 0.92549(16) -0.03429(8) 0.0438(7) Uani 1 1 d . . . . .
H20A H 0.6077 0.9196 -0.0427 0.053 Uiso 1 1 calc R U . . .
H20B H 0.5232 0.8864 -0.0445 0.053 Uiso 1 1 calc R U . . .
C21 C 0.6641(2) 0.9366(2) 0.06688(11) 0.0677(11) Uani 1 1 d D . . . .
H21A H 0.7145 0.9559 0.0726 0.102 Uiso 1 1 calc R U . . .
H21B H 0.6383 0.8848 0.0701 0.102 Uiso 1 1 calc R U . . .
H21C H 0.6437 0.9581 0.0824 0.102 Uiso 1 1 calc R U . . .
C22 C 0.65708(19) 0.9543(2) 0.02822(10) 0.0589(10) Uani 1 1 d D . . . .
H22A H 0.6760 0.9288 0.0137 0.071 Uiso 1 1 calc R U . . .
C23 C 0.7048(2) 1.0323(2) 0.02060(12) 0.0714(11) Uani 1 1 d D . . . .
H23A H 0.7547 1.0451 0.0238 0.107 Uiso 1 1 calc R U . . .
H23B H 0.6934 1.0605 0.0367 0.107 Uiso 1 1 calc R U . . .
H23C H 0.6975 1.0423 -0.0037 0.107 Uiso 1 1 calc R U . . .
C24 C 0.5699(2) 0.7896(2) 0.00471(11) 0.0695(12) Uani 1 1 d D . . . .
H24A H 0.5466 0.7380 0.0087 0.104 Uiso 1 1 calc R U . . .
H24B H 0.6172 0.8131 0.0156 0.104 Uiso 1 1 calc R U . . .
H24C H 0.5747 0.7993 -0.0206 0.104 Uiso 1 1 calc R U . . .
C25 C 0.5246(2) 0.81848(17) 0.02105(8) 0.0506(9) Uani 1 1 d D . . . .
H25A H 0.5241 0.8104 0.0470 0.061 Uiso 1 1 calc R U . . .
C26 C 0.4480(2) 0.77652(17) 0.00887(10) 0.0588(10) Uani 1 1 d D . . . .
H26A H 0.4278 0.7264 0.0156 0.088 Uiso 1 1 calc R U . . .
H26B H 0.4461 0.7801 -0.0168 0.088 Uiso 1 1 calc R U . . .
H26C H 0.4204 0.7959 0.0199 0.088 Uiso 1 1 calc R U . . .

loop_
_atom_site_aniso_label
_atom_site_aniso_U_11
_atom_site_aniso_U_22
_atom_site_aniso_U_33
_atom_site_aniso_U_23
_atom_site_aniso_U_13
_atom_site_aniso_U_12
Cr1 0.0479(3) 0.0307(3) 0.0255(3) 0.00530(18) -0.00209(19) 0.0176(2)
Cl1 0.0568(5) 0.0385(4) 0.0313(4) 0.0050(3) -0.0023(3) 0.0206(4)
O1 0.0534(12) 0.0351(11) 0.0251(10) 0.0049(8) -0.0033(9) 0.0221(10)
N1 0.0573(17) 0.0376(14) 0.0274(13) 0.0036(10) -0.0066(11) 0.0175(12)
N2 0.0522(15) 0.0348(13) 0.0344(13) 0.0090(11) 0.0039(11) 0.0221(12)
P1 0.0924(8) 0.0500(6) 0.0466(6) -0.0074(4) 0.0030(5) 0.0238(6)
P2 0.0535(5) 0.0362(4) 0.0352(4) 0.0101(3) 0.0022(3) 0.0240(4)
C1 0.0530(18) 0.0407(16) 0.0246(14) 0.0043(12) -0.0007(13) 0.0263(15)
C2 0.0548(19) 0.0425(17) 0.0261(14) 0.0063(12) 0.0024(13) 0.0266(15)
C3 0.0543(19) 0.058(2) 0.0263(15) 0.0044(14) -0.0018(13) 0.0307(17)
C4 0.069(2) 0.066(2) 0.0218(14) 0.0122(14) 0.0076(14) 0.0470(19)
C5 0.060(2) 0.0431(17) 0.0294(15) 0.0118(13) 0.0147(14) 0.0324(16)
C6 0.0550(19) 0.0373(16) 0.0286(15) 0.0061(12) 0.0087(13) 0.0252(15)
C7 0.066(2) 0.0477(19) 0.0377(18) 0.0027(15) -0.0116(16) 0.0175(17)
C8 0.108(5) 0.080(3) 0.116(5) -0.015(3) 0.011(4) -0.012(3)
C9 0.134(5) 0.045(3) 0.076(4) -0.002(3) 0.010(3) 0.019(3)
C10 0.108(5) 0.080(3) 0.116(5) -0.015(3) 0.011(4) -0.012(3)
C11 0.128(4) 0.092(4) 0.075(4) -0.017(3) 0.018(3) 0.035(3)
C12 0.090(5) 0.075(5) 0.046(3) 0.003(3) 0.008(3) 0.017(3)
C13 0.128(4) 0.092(4) 0.075(4) -0.017(3) 0.018(3) 0.035(3)
C8' 0.108(5) 0.080(3) 0.116(5) -0.015(3) 0.011(4) -0.012(3)
C9' 0.134(5) 0.045(3) 0.076(4) -0.002(3) 0.010(3) 0.019(3)
C10' 0.108(5) 0.080(3) 0.116(5) -0.015(3) 0.011(4) -0.012(3)
C11' 0.128(4) 0.092(4) 0.075(4) -0.017(3) 0.018(3) 0.035(3)
C12' 0.090(5) 0.075(5) 0.046(3) 0.003(3) 0.008(3) 0.017(3)
C13' 0.128(4) 0.092(4) 0.075(4) -0.017(3) 0.018(3) 0.035(3)
C14 0.0441(17) 0.0357(16) 0.0266(14) 0.0016(12) -0.0094(12) 0.0161(13)
C15 0.0450(18) 0.0369(16) 0.0405(17) 0.0061(13) -0.0111(14) 0.0130(14)
C16 0.0439(19) 0.055(2) 0.051(2) 0.0158(16) -0.0038(16) 0.0143(16)
C17 0.058(2) 0.070(2) 0.060(2) 0.0184(19) 0.0084(18) 0.036(2)
C18 0.061(2) 0.051(2) 0.053(2) 0.0160(16) 0.0089(17) 0.0314(18)
C19 0.0541(19) 0.0393(17) 0.0318(15) 0.0041(13) -0.0055(14) 0.0220(15)
C20 0.062(2) 0.0365(16) 0.0361(16) 0.0087(13) 0.0078(14) 0.0272(16)
C21 0.067(2) 0.077(3) 0.062(2) 0.026(2) -0.0051(19) 0.037(2)
C22 0.056(2) 0.064(2) 0.058(2) 0.0177(18) -0.0033(17) 0.0302(19)
C23 0.063(2) 0.069(3) 0.066(3) 0.011(2) -0.011(2) 0.021(2)
C24 0.104(3) 0.059(2) 0.069(3) 0.022(2) 0.024(2) 0.059(2)
C25 0.080(2) 0.0433(18) 0.0375(17) 0.0127(14) 0.0114(16) 0.0372(18)
C26 0.077(3) 0.0294(16) 0.056(2) 0.0048(15) 0.0089(19) 0.0169(17)

loop_
_atom_type_symbol
_atom_type_description
_atom_type_scat_dispersion_real
_atom_type_scat_dispersion_imag
_atom_type_scat_source
C C 0.0033 0.0016 'International Tables Vol C Tables 4.2.6.8 and 6.1.1.4'
H H 0.0000 0.0000 'International Tables Vol C Tables 4.2.6.8 and 6.1.1.4'
N N 0.0061 0.0033 'International Tables Vol C Tables 4.2.6.8 and 6.1.1.4'
O O 0.0106 0.0060 'International Tables Vol C Tables 4.2.6.8 and 6.1.1.4'
P P 0.1023 0.0942 'International Tables Vol C Tables 4.2.6.8 and 6.1.1.4'
Cl Cl 0.1484 0.1585 'International Tables Vol C Tables 4.2.6.8 and 6.1.1.4'
Cr Cr 0.3209 0.6236 'International Tables Vol C Tables 4.2.6.8 and 6.1.1.4'

loop_
_geom_angle_atom_site_label_1
_geom_angle_atom_site_label_2
_geom_angle_atom_site_label_3
_geom_angle
_geom_angle_site_symmetry_1
_geom_angle_site_symmetry_3
N2 Cr1 N1 99.26(11) 10_675 .
N2 Cr1 O1 82.88(9) 10_675 10_675
N1 Cr1 O1 80.45(9) . 10_675
N2 Cr1 Cl1 92.20(7) 10_675 .
N1 Cr1 Cl1 97.35(8) . .
O1 Cr1 Cl1 174.18(6) 10_675 .
N2 Cr1 Cl1 86.35(8) 10_675 10_675
N1 Cr1 Cl1 165.47(8) . 10_675
O1 Cr1 Cl1 87.01(6) 10_675 10_675
Cl1 Cr1 Cl1 95.81(3) . 10_675
N2 Cr1 P2 166.83(8) 10_675 .
N1 Cr1 P2 93.89(9) . .
O1 Cr1 P2 98.83(6) 10_675 .
Cl1 Cr1 P2 86.67(3) . .
Cl1 Cr1 P2 80.72(3) 10_675 .
Cr1 Cl1 Cr1 84.19(3) . 10_675
C1 O1 C14 113.6(2) . .
C1 O1 Cr1 107.37(17) . 10_675
C14 O1 Cr1 110.20(15) . 10_675
C2 N1 C7 121.2(3) 10_675 .
C2 N1 Cr1 111.6(2) 10_675 .
C7 N1 Cr1 126.7(2) . .
C19 N2 C20 120.2(3) . .
C19 N2 Cr1 114.3(2) . 10_675
C20 N2 Cr1 125.5(2) . 10_675
C12' P1 C7 116.8(6) . .
C12' P1 C9' 104.2(9) . .
C7 P1 C9' 101.0(11) . .
C7 P1 C9 95.8(5) . .
C7 P1 C12 93.0(3) . .
C9 P1 C12 99.8(4) . .
C22 P2 C25 102.99(16) . .
C22 P2 C20 103.44(16) . .
C25 P2 C20 102.21(14) . .
C22 P2 Cr1 120.13(14) . .
C25 P2 Cr1 116.48(11) . .
C20 P2 Cr1 109.45(10) . .
C6 C1 C2 125.2(3) . .
C6 C1 O1 121.3(3) . .
C2 C1 O1 113.6(2) . .
N1 C2 C1 116.8(3) 10_675 .
N1 C2 C3 128.8(3) 10_675 .
C1 C2 C3 114.4(3) . .
C4 C3 C2 120.5(3) . .
C4 C3 H3A 119.7 . .
C2 C3 H3A 119.7 . .
C5 C4 C3 122.3(3) . .
C5 C4 H4A 118.8 . .
C3 C4 H4A 118.8 . .
C4 C5 C6 118.7(3) . .
C4 C5 H5A 120.6 . .
C6 C5 H5A 120.6 . .
C1 C6 C5 118.4(3) . .
C1 C6 H6A 120.8 . .
C5 C6 H6A 120.8 . .
N1 C7 P1 114.5(3) . .
N1 C7 H7A 108.6 . .
P1 C7 H7A 108.6 . .
N1 C7 H7B 108.6 . .
P1 C7 H7B 108.6 . .
H7A C7 H7B 107.6 . .
C9 C8 H8A 109.5 . .
C9 C8 H8B 109.5 . .
H8A C8 H8B 109.5 . .
C9 C8 H8C 109.5 . .
H8A C8 H8C 109.5 . .
H8B C8 H8C 109.5 . .
C10 C9 C8 105.9(10) . .
C10 C9 P1 112.4(8) . .
C8 C9 P1 118.0(7) . .
C10 C9 H9A 106.6 . .
C8 C9 H9A 106.6 . .
P1 C9 H9A 106.6 . .
C9 C10 H10A 109.5 . .
C9 C10 H10B 109.5 . .
H10A C10 H10B 109.5 . .
C9 C10 H10C 109.5 . .
H10A C10 H10C 109.5 . .
H10B C10 H10C 109.5 . .
C12 C11 H11A 109.5 . .
C12 C11 H11B 109.5 . .
H11A C11 H11B 109.5 . .
C12 C11 H11C 109.5 . .
H11A C11 H11C 109.5 . .
H11B C11 H11C 109.5 . .
C13 C12 C11 109.0(7) . .
C13 C12 P1 109.5(5) . .
C11 C12 P1 107.7(5) . .
C13 C12 H12A 110.2 . .
C11 C12 H12A 110.2 . .
P1 C12 H12A 110.2 . .
C12 C13 H13A 109.5 . .
C12 C13 H13B 109.5 . .
H13A C13 H13B 109.5 . .
C12 C13 H13C 109.5 . .
H13A C13 H13C 109.5 . .
H13B C13 H13C 109.5 . .
C9' C8' H8'A 109.5 . .
C9' C8' H8'B 109.5 . .
H8'A C8' H8'B 109.5 . .
C9' C8' H8'C 109.5 . .
H8'A C8' H8'C 109.5 . .
H8'B C8' H8'C 109.5 . .
C10' C9' C8' 112(2) . .
C10' C9' P1 104.0(19) . .
C8' C9' P1 111.1(15) . .
C10' C9' H9'A 110.0 . .
C8' C9' H9'A 110.0 . .
P1 C9' H9'A 110.0 . .
C9' C10' H10D 109.5 . .
C9' C10' H10E 109.5 . .
H10D C10' H10E 109.5 . .
C9' C10' H10F 109.5 . .
H10D C10' H10F 109.5 . .
H10E C10' H10F 109.5 . .
C12' C11' H11D 109.5 . .
C12' C11' H11E 109.5 . .
H11D C11' H11E 109.5 . .
C12' C11' H11F 109.5 . .
H11D C11' H11F 109.5 . .
H11E C11' H11F 109.5 . .
C13' C12' C11' 107.8(14) . .
C13' C12' P1 104.3(15) . .
C11' C12' P1 108.4(12) . .
C13' C12' H12B 111.9 . .
C11' C12' H12B 111.9 . .
P1 C12' H12B 111.9 . .
C12' C13' H13D 109.5 . .
C12' C13' H13E 109.5 . .
H13D C13' H13E 109.5 . .
C12' C13' H13F 109.5 . .
H13D C13' H13F 109.5 . .
H13E C13' H13F 109.5 . .
C15 C14 C19 124.2(3) . .
C15 C14 O1 120.9(3) . .
C19 C14 O1 114.9(3) . .
C14 C15 C16 119.7(3) . .
C14 C15 H15A 120.1 . .
C16 C15 H15A 120.1 . .
C15 C16 C17 118.5(3) . .
C15 C16 H16A 120.7 . .
C17 C16 H16A 120.7 . .
C18 C17 C16 121.1(4) . .
C18 C17 H17A 119.4 . .
C16 C17 H17A 119.4 . .
C17 C18 C19 122.3(3) . .
C17 C18 H18A 118.8 . .
C19 C18 H18A 118.8 . .
N2 C19 C18 128.4(3) . .
N2 C19 C14 117.5(3) . .
C18 C19 C14 114.1(3) . .
N2 C20 P2 114.1(2) . .
N2 C20 H20A 108.7 . .
P2 C20 H20A 108.7 . .
N2 C20 H20B 108.7 . .
P2 C20 H20B 108.7 . .
H20A C20 H20B 107.6 . .
C22 C21 H21A 109.5 . .
C22 C21 H21B 109.5 . .
H21A C21 H21B 109.5 . .
C22 C21 H21C 109.5 . .
H21A C21 H21C 109.5 . .
H21B C21 H21C 109.5 . .
C23 C22 C21 111.3(3) . .
C23 C22 P2 115.3(3) . .
C21 C22 P2 112.1(3) . .
C23 C22 H22A 105.8 . .
C21 C22 H22A 105.8 . .
P2 C22 H22A 105.8 . .
C22 C23 H23A 109.5 . .
C22 C23 H23B 109.5 . .
H23A C23 H23B 109.5 . .
C22 C23 H23C 109.5 . .
H23A C23 H23C 109.5 . .
H23B C23 H23C 109.5 . .
C25 C24 H24A 109.5 . .
C25 C24 H24B 109.5 . .
H24A C24 H24B 109.5 . .
C25 C24 H24C 109.5 . .
H24A C24 H24C 109.5 . .
H24B C24 H24C 109.5 . .
C26 C25 C24 111.4(3) . .
C26 C25 P2 111.7(2) . .
C24 C25 P2 113.9(2) . .
C26 C25 H25A 106.4 . .
C24 C25 H25A 106.4 . .
P2 C25 H25A 106.4 . .
C25 C26 H26A 109.5 . .
C25 C26 H26B 109.5 . .
H26A C26 H26B 109.5 . .
C25 C26 H26C 109.5 . .
H26A C26 H26C 109.5 . .
H26B C26 H26C 109.5 . .

loop_
_geom_bond_atom_site_label_1
_geom_bond_atom_site_label_2
_geom_bond_distance
_geom_bond_site_symmetry_2
Cr1 N2 1.972(3) 10_675
Cr1 N1 1.976(2) .
Cr1 O1 2.047(2) 10_675
Cr1 Cl1 2.3184(9) .
Cr1 Cl1 2.4479(9) 10_675
Cr1 P2 2.5807(10) .
Cl1 Cr1 2.4479(9) 10_675
O1 C1 1.430(3) .
O1 C14 1.450(4) .
O1 Cr1 2.047(2) 10_675
N1 C2 1.365(4) 10_675
N1 C7 1.458(4) .
N2 C19 1.372(4) .
N2 C20 1.457(4) .
N2 Cr1 1.972(3) 10_675
P1 C12' 1.808(14) .
P1 C7 1.849(4) .
P1 C9' 1.882(17) .
P1 C9 1.893(9) .
P1 C12 1.907(6) .
P2 C22 1.855(4) .
P2 C25 1.872(3) .
P2 C20 1.873(3) .
C1 C6 1.366(4) .
C1 C2 1.406(4) .
C2 N1 1.365(4) 10_675
C2 C3 1.423(4) .
C3 C4 1.384(5) .
C3 H3A 0.9500 .
C4 C5 1.377(5) .
C4 H4A 0.9500 .
C5 C6 1.399(4) .
C5 H5A 0.9500 .
C6 H6A 0.9500 .
C7 H7A 0.9900 .
C7 H7B 0.9900 .
C8 C9 1.552(15) .
C8 H8A 0.9800 .
C8 H8B 0.9800 .
C8 H8C 0.9800 .
C9 C10 1.506(9) .
C9 H9A 1.0000 .
C10 H10A 0.9800 .
C10 H10B 0.9800 .
C10 H10C 0.9800 .
C11 C12 1.580(9) .
C11 H11A 0.9800 .
C11 H11B 0.9800 .
C11 H11C 0.9800 .
C12 C13 1.485(9) .
C12 H12A 1.0000 .
C13 H13A 0.9800 .
C13 H13B 0.9800 .
C13 H13C 0.9800 .
C8' C9' 1.54(2) .
C8' H8'A 0.9800 .
C8' H8'B 0.9800 .
C8' H8'C 0.9800 .
C9' C10' 1.499(15) .
C9' H9'A 1.0000 .
C10' H10D 0.9800 .
C10' H10E 0.9800 .
C10' H10F 0.9800 .
C11' C12' 1.540(15) .
C11' H11D 0.9800 .
C11' H11E 0.9800 .
C11' H11F 0.9800 .
C12' C13' 1.463(15) .
C12' H12B 1.0000 .
C13' H13D 0.9800 .
C13' H13E 0.9800 .
C13' H13F 0.9800 .
C14 C15 1.369(4) .
C14 C19 1.414(4) .
C15 C16 1.384(5) .
C15 H15A 0.9500 .
C16 C17 1.389(5) .
C16 H16A 0.9500 .
C17 C18 1.379(5) .
C17 H17A 0.9500 .
C18 C19 1.407(5) .
C18 H18A 0.9500 .
C20 H20A 0.9900 .
C20 H20B 0.9900 .
C21 C22 1.544(5) .
C21 H21A 0.9800 .
C21 H21B 0.9800 .
C21 H21C 0.9800 .
C22 C23 1.504(5) .
C22 H22A 1.0000 .
C23 H23A 0.9800 .
C23 H23B 0.9800 .
C23 H23C 0.9800 .
C24 C25 1.531(5) .
C24 H24A 0.9800 .
C24 H24B 0.9800 .
C24 H24C 0.9800 .
C25 C26 1.512(5) .
C25 H25A 1.0000 .
C26 H26A 0.9800 .
C26 H26B 0.9800 .
C26 H26C 0.9800 .

loop_
_geom_torsion_atom_site_label_1
_geom_torsion_atom_site_label_2
_geom_torsion_atom_site_label_3
_geom_torsion_atom_site_label_4
_geom_torsion
_geom_torsion_site_symmetry_1
_geom_torsion_site_symmetry_2
_geom_torsion_site_symmetry_3
_geom_torsion_site_symmetry_4
C14 O1 C1 C6 -85.7(3) . . . .
Cr1 O1 C1 C6 152.2(2) 10_675 . . .
C14 O1 C1 C2 95.6(3) . . . .
Cr1 O1 C1 C2 -26.5(3) 10_675 . . .
C6 C1 C2 N1 -171.9(3) . . . 10_675
O1 C1 C2 N1 6.8(4) . . . 10_675
C6 C1 C2 C3 7.4(4) . . . .
O1 C1 C2 C3 -174.0(3) . . . .
N1 C2 C3 C4 174.2(3) 10_675 . . .
C1 C2 C3 C4 -4.9(4) . . . .
C2 C3 C4 C5 0.3(5) . . . .
C3 C4 C5 C6 2.5(5) . . . .
C2 C1 C6 C5 -4.9(5) . . . .
O1 C1 C6 C5 176.6(3) . . . .
C4 C5 C6 C1 -0.4(4) . . . .
C2 N1 C7 P1 -120.4(3) 10_675 . . .
Cr1 N1 C7 P1 68.4(3) . . . .
C12' P1 C7 N1 80.7(7) . . . .
C9' P1 C7 N1 -167.1(10) . . . .
C9 P1 C7 N1 -171.8(5) . . . .
C12 P1 C7 N1 88.0(3) . . . .
C12' P1 C9 C10 -159.6(12) . . . .
C7 P1 C9 C10 81.2(11) . . . .
C9' P1 C9 C10 -58(9) . . . .
C12 P1 C9 C10 175.3(11) . . . .
C12' P1 C9 C8 76.8(10) . . . .
C7 P1 C9 C8 -42.5(8) . . . .
C9' P1 C9 C8 179(100) . . . .
C12 P1 C9 C8 51.6(9) . . . .
C12' P1 C9' C10' -161(2) . . . .
C7 P1 C9' C10' 78(2) . . . .
C9 P1 C9' C10' 120(10) . . . .
C12 P1 C9' C10' 174(2) . . . .
C12' P1 C9' C8' -40(2) . . . .
C7 P1 C9' C8' -162.1(18) . . . .
C9 P1 C9' C8' -120(10) . . . .
C12 P1 C9' C8' -66(2) . . . .
C7 P1 C12' C13' -68.2(14) . . . .
C9' P1 C12' C13' -178.6(18) . . . .
C9 P1 C12' C13' -171.6(14) . . . .
C12 P1 C12' C13' -86(2) . . . .
C7 P1 C12' C11' 46.6(14) . . . .
C9' P1 C12' C11' -63.9(18) . . . .
C9 P1 C12' C11' -56.8(14) . . . .
C12 P1 C12' C11' 28.8(12) . . . .
C1 O1 C14 C15 55.3(3) . . . .
Cr1 O1 C14 C15 175.8(2) 10_675 . . .
C1 O1 C14 C19 -125.2(3) . . . .
Cr1 O1 C14 C19 -4.7(3) 10_675 . . .
C19 C14 C15 C16 0.0(5) . . . .
O1 C14 C15 C16 179.5(3) . . . .
C14 C15 C16 C17 -0.4(5) . . . .
C15 C16 C17 C18 0.0(6) . . . .
C16 C17 C18 C19 0.9(6) . . . .
C20 N2 C19 C18 5.1(5) . . . .
Cr1 N2 C19 C18 -177.3(3) 10_675 . . .
C20 N2 C19 C14 -175.5(3) . . . .
Cr1 N2 C19 C14 2.1(3) 10_675 . . .
C17 C18 C19 N2 178.1(3) . . . .
C17 C18 C19 C14 -1.3(5) . . . .
C15 C14 C19 N2 -178.6(3) . . . .
O1 C14 C19 N2 1.9(4) . . . .
C15 C14 C19 C18 0.9(4) . . . .
O1 C14 C19 C18 -178.7(3) . . . .
C19 N2 C20 P2 116.5(3) . . . .
Cr1 N2 C20 P2 -60.7(3) 10_675 . . .
C22 P2 C20 N2 -88.6(3) . . . .
C25 P2 C20 N2 164.6(2) . . . .
Cr1 P2 C20 N2 40.6(3) . . . .
C25 P2 C22 C23 170.7(3) . . . .
C20 P2 C22 C23 64.6(3) . . . .
Cr1 P2 C22 C23 -57.8(3) . . . .
C25 P2 C22 C21 -60.6(3) . . . .
C20 P2 C22 C21 -166.7(3) . . . .
Cr1 P2 C22 C21 71.0(3) . . . .
C22 P2 C25 C26 -175.8(2) . . . .
C20 P2 C25 C26 -68.7(3) . . . .
Cr1 P2 C25 C26 50.6(3) . . . .
C22 P2 C25 C24 -48.5(3) . . . .
C20 P2 C25 C24 58.6(3) . . . .
Cr1 P2 C25 C24 177.8(2) . . . .
